data_7133829
loop_
_publ_author_name
'Gurram, Durga Prasad'
'Marri, Gangababu'
'Jothimani, Naveen'
'Chen, Yi-Ru'
'Lin, Wenwei'

_publ_section_title
;
 Diversity-oriented synthesis of chromone inden-1-one-fused
 cyclopentadienylides and <i>C</i>-acylated chromone adducts <i>via</i>
 allylic phosphorus ylides.
;
_journal_issue 72
_journal_name_full 'Chemical communications (Cambridge, England)'
_journal_page_first 9817
_journal_page_last 9820
_journal_paper_doi 10.1039/d4cc03210a
_journal_volume 60
_journal_year 2024
_chemical_formula_moiety 'C31 H35 O3 P'
_chemical_formula_sum 'C31 H35 O3 P'
_chemical_formula_weight 486.56
_space_group_IT_number 14
_space_group_name_Hall '-P 2ybc'
_space_group_name_H-M_alt 'P 1 21/c 1'
_symmetry_cell_setting monoclinic
_symmetry_space_group_name_H-M 'P 1 21/c 1'
_atom_sites_solution_hydrogens geom
_atom_sites_solution_primary direct
_atom_sites_solution_secondary difmap
_audit_creation_method SHELXL-97
_audit_update_record
;
2024-06-03 deposited with the CCDC.	2024-08-09 downloaded from the CCDC.
;
_cell_angle_alpha 90.00
_cell_angle_beta 96.690(4)
_cell_angle_gamma 90.00
_cell_formula_units_Z 4
_cell_length_a 12.4838(16)
_cell_length_b 21.180(2)
_cell_length_c 10.3247(11)
_cell_measurement_reflns_used 4657
_cell_measurement_temperature 200(2)
_cell_measurement_theta_max 24.802
_cell_measurement_theta_min 2.206
_cell_volume 2711.3(5)
_computing_molecular_graphics 'Ortep-3 for Windows (Farrugia, 1997)'
_computing_publication_material 'WinGX publication routines (Farrugia, 1999)'
_computing_structure_refinement 'SHELXL-97 (Sheldrick, 1997)'
_computing_structure_solution 'SHELXS-86 (Sheldrick, 1986)'
_diffrn_ambient_temperature 200(2)
_diffrn_measured_fraction_theta_full 0.998
_diffrn_measured_fraction_theta_max 0.998
_diffrn_measurement_device_type 'D8 Venture'
_diffrn_measurement_method 'phi scan & omega scan'
_diffrn_radiation_monochromator graphite
_diffrn_radiation_source 'fine-focus sealed tube'
_diffrn_radiation_type MoK\a
_diffrn_radiation_wavelength 0.71073
_diffrn_reflns_av_R_equivalents 0.0956
_diffrn_reflns_av_sigmaI/netI 0.0753
_diffrn_reflns_limit_h_max 14
_diffrn_reflns_limit_h_min -14
_diffrn_reflns_limit_k_max 25
_diffrn_reflns_limit_k_min -25
_diffrn_reflns_limit_l_max 12
_diffrn_reflns_limit_l_min -12
_diffrn_reflns_number 25869
_diffrn_reflns_theta_full 25.06
_diffrn_reflns_theta_max 25.06
_diffrn_reflns_theta_min 2.53
_exptl_absorpt_coefficient_mu 0.131
_exptl_absorpt_correction_T_max 0.9974
_exptl_absorpt_correction_T_min 0.9693
_exptl_absorpt_correction_type multi-scan
_exptl_absorpt_process_details SADABS
_exptl_crystal_colour red
_exptl_crystal_density_diffrn 1.192
_exptl_crystal_density_method 'not measured'
_exptl_crystal_description prism
_exptl_crystal_F_000 1040
_exptl_crystal_size_max 0.24
_exptl_crystal_size_mid 0.21
_exptl_crystal_size_min 0.02
_refine_diff_density_max 0.214
_refine_diff_density_min -0.345
_refine_diff_density_rms 0.051
_refine_ls_extinction_method none
_refine_ls_goodness_of_fit_ref 1.017
_refine_ls_hydrogen_treatment constr
_refine_ls_matrix_type full
_refine_ls_number_parameters 319
_refine_ls_number_reflns 4800
_refine_ls_number_restraints 0
_refine_ls_restrained_S_all 1.017
_refine_ls_R_factor_all 0.0872
_refine_ls_R_factor_gt 0.0534
_refine_ls_shift/su_max 0.000
_refine_ls_shift/su_mean 0.000
_refine_ls_structure_factor_coef Fsqd
_refine_ls_weighting_details 'calc w=1/[\s^2^(Fo^2^)+(0.0601P)^2^+0.9691P] where P=(Fo^2^+2Fc^2^)/3'
_refine_ls_weighting_scheme calc
_refine_ls_wR_factor_gt 0.1240
_refine_ls_wR_factor_ref 0.1428
_reflns_number_gt 3374
_reflns_number_total 4800
_reflns_threshold_expression >2sigma(I)
_cod_data_source_file d4cc03210a3.cif
_cod_data_source_block d24152
_cod_original_cell_volume 2711.4(5)
_cod_original_sg_symbol_H-M 'P 21/c'
_cod_database_code 7133829

loop_
_symmetry_equiv_pos_as_xyz
'x, y, z'
'-x, y+1/2, -z+1/2'
'-x, -y, -z'
'x, -y-1/2, z-1/2'

loop_
_atom_site_label
_atom_site_type_symbol
_atom_site_fract_x
_atom_site_fract_y
_atom_site_fract_z
_atom_site_U_iso_or_equiv
_atom_site_adp_type
_atom_site_occupancy
_atom_site_symmetry_multiplicity
_atom_site_calc_flag
_atom_site_refinement_flags
_atom_site_disorder_assembly
_atom_site_disorder_group
C1 C 0.3700(2) 0.50747(11) 0.6429(2) 0.0330(6) Uani 1 1 d . . .
H1A H 0.4165 0.4976 0.5742 0.040 Uiso 1 1 calc R . .
H1AB H 0.4052 0.5420 0.6968 0.040 Uiso 1 1 calc R . .
C2 C 0.3645(2) 0.44879(12) 0.7297(3) 0.0398(7) Uani 1 1 d . . .
H2A H 0.3124 0.4564 0.7932 0.048 Uiso 1 1 calc R . .
H2AB H 0.3385 0.4123 0.6748 0.048 Uiso 1 1 calc R . .
C3 C 0.4740(3) 0.43319(14) 0.8026(3) 0.0508(8) Uani 1 1 d . . .
H3A H 0.4999 0.4699 0.8567 0.061 Uiso 1 1 calc R . .
H3AB H 0.5259 0.4258 0.7386 0.061 Uiso 1 1 calc R . .
C4 C 0.4723(3) 0.37556(17) 0.8897(3) 0.0732(11) Uani 1 1 d . . .
H4A H 0.4522 0.3383 0.8361 0.110 Uiso 1 1 calc R . .
H4B H 0.4197 0.3820 0.9519 0.110 Uiso 1 1 calc R . .
H4C H 0.5441 0.3692 0.9375 0.110 Uiso 1 1 calc R . .
C5 C 0.1544(2) 0.54573(11) 0.6905(2) 0.0325(6) Uani 1 1 d . . .
H5A H 0.0870 0.5662 0.6514 0.039 Uiso 1 1 calc R . .
H5AB H 0.1353 0.5036 0.7227 0.039 Uiso 1 1 calc R . .
C6 C 0.2035(2) 0.58527(12) 0.8060(2) 0.0373(7) Uani 1 1 d . . .
H6A H 0.2686 0.5635 0.8483 0.045 Uiso 1 1 calc R . .
H6AB H 0.2265 0.6265 0.7733 0.045 Uiso 1 1 calc R . .
C7 C 0.1269(3) 0.59678(14) 0.9065(3) 0.0502(8) Uani 1 1 d . . .
H7A H 0.0979 0.5558 0.9326 0.060 Uiso 1 1 calc R . .
H7AB H 0.0655 0.6225 0.8668 0.060 Uiso 1 1 calc R . .
C8 C 0.1802(3) 0.63021(18) 1.0267(3) 0.0780(12) Uani 1 1 d . . .
H8A H 0.2080 0.6712 1.0018 0.117 Uiso 1 1 calc R . .
H8B H 0.2399 0.6044 1.0678 0.117 Uiso 1 1 calc R . .
H8C H 0.1272 0.6367 1.0884 0.117 Uiso 1 1 calc R . .
C9 C 0.1861(2) 0.47753(12) 0.4507(3) 0.0396(7) Uani 1 1 d . . .
H9A H 0.1987 0.4351 0.4898 0.048 Uiso 1 1 calc R . .
H9AB H 0.1072 0.4841 0.4349 0.048 Uiso 1 1 calc R . .
C10 C 0.2317(2) 0.47899(12) 0.3209(2) 0.0387(7) Uani 1 1 d . . .
H10A H 0.2180 0.5211 0.2809 0.046 Uiso 1 1 calc R . .
H10B H 0.3109 0.4731 0.3367 0.046 Uiso 1 1 calc R . .
C11 C 0.1852(3) 0.42978(17) 0.2270(3) 0.0712(11) Uani 1 1 d . . .
H11A H 0.1056 0.4336 0.2171 0.085 Uiso 1 1 calc R . .
H11B H 0.2040 0.3876 0.2644 0.085 Uiso 1 1 calc R . .
C12 C 0.2233(4) 0.43383(18) 0.0940(3) 0.0869(14) Uani 1 1 d . . .
H12A H 0.1861 0.4018 0.0368 0.130 Uiso 1 1 calc R . .
H12B H 0.3013 0.4264 0.1017 0.130 Uiso 1 1 calc R . .
H12C H 0.2072 0.4759 0.0572 0.130 Uiso 1 1 calc R . .
C13 C 0.2627(2) 0.60806(11) 0.4876(2) 0.0267(6) Uani 1 1 d . . .
C14 C 0.1791(2) 0.64343(11) 0.4128(2) 0.0269(6) Uani 1 1 d . . .
C15 C 0.0661(2) 0.63351(12) 0.3850(2) 0.0323(6) Uani 1 1 d . . .
C16 C 0.0111(2) 0.68124(12) 0.2952(2) 0.0307(6) Uani 1 1 d . . .
C17 C -0.0992(2) 0.67665(13) 0.2533(3) 0.0395(7) Uani 1 1 d . . .
H17 H -0.1400 0.6434 0.2854 0.047 Uiso 1 1 calc R . .
C18 C -0.1497(2) 0.71932(14) 0.1669(3) 0.0470(8) Uani 1 1 d . . .
H18 H -0.2247 0.7155 0.1393 0.056 Uiso 1 1 calc R . .
C19 C -0.0906(2) 0.76829(14) 0.1195(3) 0.0469(8) Uani 1 1 d . . .
H19 H -0.1255 0.7975 0.0587 0.056 Uiso 1 1 calc R . .
C20 C 0.0169(2) 0.77473(12) 0.1597(3) 0.0392(7) Uani 1 1 d . . .
H20 H 0.0566 0.8087 0.1285 0.047 Uiso 1 1 calc R . .
C21 C 0.0677(2) 0.73105(11) 0.2468(2) 0.0312(6) Uani 1 1 d . . .
C22 C 0.2295(2) 0.69586(10) 0.3580(2) 0.0281(6) Uani 1 1 d . . .
C23 C 0.3386(2) 0.69420(11) 0.3935(2) 0.0287(6) Uani 1 1 d . . .
C24 C 0.4395(2) 0.72728(11) 0.3748(2) 0.0298(6) Uani 1 1 d . . .
C25 C 0.4628(2) 0.77998(12) 0.3051(3) 0.0360(6) Uani 1 1 d . . .
H25 H 0.4069 0.8036 0.2569 0.043 Uiso 1 1 calc R . .
C26 C 0.5709(2) 0.79790(12) 0.3071(3) 0.0393(7) Uani 1 1 d . . .
H26 H 0.5885 0.8341 0.2595 0.047 Uiso 1 1 calc R . .
C27 C 0.6527(2) 0.76391(12) 0.3772(2) 0.0380(7) Uani 1 1 d . . .
H27 H 0.7255 0.7771 0.3781 0.046 Uiso 1 1 calc R . .
C28 C 0.6285(2) 0.71070(12) 0.4463(2) 0.0336(6) Uani 1 1 d . . .
H28 H 0.6842 0.6868 0.4941 0.040 Uiso 1 1 calc R . .
C29 C 0.5226(2) 0.69316(11) 0.4444(2) 0.0294(6) Uani 1 1 d . . .
C30 C 0.4784(2) 0.63606(11) 0.5072(2) 0.0299(6) Uani 1 1 d . . .
C31 C 0.3603(2) 0.64021(11) 0.4728(2) 0.0273(6) Uani 1 1 d . . .
O1 O 0.01439(15) 0.58944(9) 0.42775(19) 0.0474(5) Uani 1 1 d . . .
O2 O 0.17612(14) 0.74041(7) 0.27870(17) 0.0335(4) Uani 1 1 d . . .
O3 O 0.53420(15) 0.59651(8) 0.56911(18) 0.0398(5) Uani 1 1 d . . .
P1 P 0.24284(6) 0.53561(3) 0.56598(6) 0.0289(2) Uani 1 1 d . . .

loop_
_atom_site_aniso_label
_atom_site_aniso_U_11
_atom_site_aniso_U_22
_atom_site_aniso_U_33
_atom_site_aniso_U_23
_atom_site_aniso_U_13
_atom_site_aniso_U_12
C1 0.0364(16) 0.0288(13) 0.0356(14) 0.0065(11) 0.0112(13) 0.0047(11)
C2 0.0464(18) 0.0325(14) 0.0435(16) 0.0102(12) 0.0179(14) 0.0085(13)
C3 0.057(2) 0.0500(17) 0.0468(18) 0.0150(14) 0.0106(16) 0.0146(15)
C4 0.085(3) 0.071(2) 0.068(2) 0.0289(19) 0.024(2) 0.026(2)
C5 0.0354(16) 0.0325(13) 0.0314(14) 0.0029(11) 0.0113(12) 0.0004(11)
C6 0.0406(17) 0.0400(15) 0.0322(14) -0.0012(12) 0.0084(13) 0.0035(12)
C7 0.057(2) 0.0556(18) 0.0413(17) -0.0050(14) 0.0193(16) 0.0108(16)
C8 0.107(3) 0.082(3) 0.048(2) -0.0197(18) 0.025(2) 0.012(2)
C9 0.0460(18) 0.0343(14) 0.0402(16) -0.0051(12) 0.0116(14) -0.0101(13)
C10 0.0451(18) 0.0379(15) 0.0332(15) -0.0022(12) 0.0049(13) 0.0027(13)
C11 0.084(3) 0.076(2) 0.055(2) -0.0304(18) 0.013(2) -0.013(2)
C12 0.152(4) 0.069(2) 0.041(2) -0.0116(17) 0.013(2) 0.029(3)
C13 0.0266(14) 0.0272(12) 0.0267(13) -0.0010(10) 0.0046(11) -0.0004(11)
C14 0.0259(14) 0.0284(12) 0.0270(13) -0.0011(10) 0.0055(11) -0.0016(11)
C15 0.0331(16) 0.0354(14) 0.0297(14) -0.0009(11) 0.0085(12) -0.0026(12)
C16 0.0252(15) 0.0373(14) 0.0297(14) -0.0030(11) 0.0047(12) 0.0022(11)
C17 0.0291(16) 0.0524(17) 0.0377(15) 0.0023(13) 0.0071(13) -0.0026(13)
C18 0.0245(16) 0.068(2) 0.0478(18) 0.0024(15) 0.0017(14) 0.0051(14)
C19 0.0358(18) 0.0571(19) 0.0468(18) 0.0094(14) 0.0004(15) 0.0121(14)
C20 0.0365(18) 0.0371(15) 0.0442(16) 0.0045(13) 0.0060(14) 0.0047(12)
C21 0.0224(14) 0.0367(14) 0.0346(14) -0.0062(12) 0.0033(12) 0.0012(11)
C22 0.0335(15) 0.0245(12) 0.0268(13) 0.0013(10) 0.0058(12) 0.0028(11)
C23 0.0298(15) 0.0259(12) 0.0309(14) 0.0013(10) 0.0060(12) 0.0009(11)
C24 0.0291(15) 0.0305(13) 0.0304(14) -0.0030(11) 0.0060(12) -0.0038(11)
C25 0.0338(16) 0.0339(14) 0.0397(15) 0.0024(12) 0.0014(13) -0.0012(12)
C26 0.0418(18) 0.0386(15) 0.0380(15) 0.0047(12) 0.0070(14) -0.0093(13)
C27 0.0276(15) 0.0449(16) 0.0417(16) -0.0029(13) 0.0047(13) -0.0107(13)
C28 0.0285(15) 0.0355(14) 0.0359(15) -0.0016(11) 0.0002(12) -0.0020(11)
C29 0.0275(15) 0.0289(13) 0.0319(14) -0.0028(11) 0.0034(12) -0.0031(11)
C30 0.0311(15) 0.0272(13) 0.0318(14) -0.0058(11) 0.0052(12) -0.0031(11)
C31 0.0288(14) 0.0265(12) 0.0269(13) -0.0022(10) 0.0049(11) 0.0011(11)
O1 0.0350(12) 0.0563(12) 0.0508(12) 0.0165(10) 0.0045(10) -0.0121(10)
O2 0.0281(10) 0.0309(9) 0.0413(10) 0.0074(8) 0.0034(8) 0.0012(8)
O3 0.0346(11) 0.0324(10) 0.0506(12) 0.0071(9) -0.0024(10) 0.0004(8)
P1 0.0338(4) 0.0248(3) 0.0296(4) 0.0015(3) 0.0096(3) -0.0016(3)

loop_
_atom_type_symbol
_atom_type_description
_atom_type_scat_dispersion_real
_atom_type_scat_dispersion_imag
_atom_type_scat_source
C C 0.0033 0.0016 'International Tables Vol C Tables 4.2.6.8 and 6.1.1.4'
H H 0.0000 0.0000 'International Tables Vol C Tables 4.2.6.8 and 6.1.1.4'
O O 0.0106 0.0060 'International Tables Vol C Tables 4.2.6.8 and 6.1.1.4'
Cl Cl 0.1484 0.1585 'International Tables Vol C Tables 4.2.6.8 and 6.1.1.4'
P P 0.1023 0.0942 'International Tables Vol C Tables 4.2.6.8 and 6.1.1.4'

loop_
_geom_angle_atom_site_label_1
_geom_angle_atom_site_label_2
_geom_angle_atom_site_label_3
_geom_angle
_geom_angle_site_symmetry_1
_geom_angle_site_symmetry_3
_geom_angle_publ_flag
C2 C1 P1 115.48(19) . . ?
C2 C1 H1A 108.4 . . ?
P1 C1 H1A 108.4 . . ?
C2 C1 H1AB 108.4 . . ?
P1 C1 H1AB 108.4 . . ?
H1A C1 H1AB 107.5 . . ?
C3 C2 C1 111.5(2) . . ?
C3 C2 H2A 109.3 . . ?
C1 C2 H2A 109.3 . . ?
C3 C2 H2AB 109.3 . . ?
C1 C2 H2AB 109.3 . . ?
H2A C2 H2AB 108.0 . . ?
C2 C3 C4 113.3(3) . . ?
C2 C3 H3A 108.9 . . ?
C4 C3 H3A 108.9 . . ?
C2 C3 H3AB 108.9 . . ?
C4 C3 H3AB 108.9 . . ?
H3A C3 H3AB 107.7 . . ?
C3 C4 H4A 109.5 . . ?
C3 C4 H4B 109.5 . . ?
H4A C4 H4B 109.5 . . ?
C3 C4 H4C 109.5 . . ?
H4A C4 H4C 109.5 . . ?
H4B C4 H4C 109.5 . . ?
C6 C5 P1 113.53(18) . . ?
C6 C5 H5A 108.9 . . ?
P1 C5 H5A 108.9 . . ?
C6 C5 H5AB 108.9 . . ?
P1 C5 H5AB 108.9 . . ?
H5A C5 H5AB 107.7 . . ?
C7 C6 C5 113.4(2) . . ?
C7 C6 H6A 108.9 . . ?
C5 C6 H6A 108.9 . . ?
C7 C6 H6AB 108.9 . . ?
C5 C6 H6AB 108.9 . . ?
H6A C6 H6AB 107.7 . . ?
C6 C7 C8 112.7(3) . . ?
C6 C7 H7A 109.0 . . ?
C8 C7 H7A 109.0 . . ?
C6 C7 H7AB 109.0 . . ?
C8 C7 H7AB 109.0 . . ?
H7A C7 H7AB 107.8 . . ?
C7 C8 H8A 109.5 . . ?
C7 C8 H8B 109.5 . . ?
H8A C8 H8B 109.5 . . ?
C7 C8 H8C 109.5 . . ?
H8A C8 H8C 109.5 . . ?
H8B C8 H8C 109.5 . . ?
C10 C9 P1 114.28(18) . . ?
C10 C9 H9A 108.7 . . ?
P1 C9 H9A 108.7 . . ?
C10 C9 H9AB 108.7 . . ?
P1 C9 H9AB 108.7 . . ?
H9A C9 H9AB 107.6 . . ?
C11 C10 C9 113.7(2) . . ?
C11 C10 H10A 108.8 . . ?
C9 C10 H10A 108.8 . . ?
C11 C10 H10B 108.8 . . ?
C9 C10 H10B 108.8 . . ?
H10A C10 H10B 107.7 . . ?
C10 C11 C12 114.3(3) . . ?
C10 C11 H11A 108.7 . . ?
C12 C11 H11A 108.7 . . ?
C10 C11 H11B 108.7 . . ?
C12 C11 H11B 108.7 . . ?
H11A C11 H11B 107.6 . . ?
C11 C12 H12A 109.5 . . ?
C11 C12 H12B 109.5 . . ?
H12A C12 H12B 109.5 . . ?
C11 C12 H12C 109.5 . . ?
H12A C12 H12C 109.5 . . ?
H12B C12 H12C 109.5 . . ?
C31 C13 C14 105.8(2) . . ?
C31 C13 P1 129.32(19) . . ?
C14 C13 P1 124.66(18) . . ?
C15 C14 C22 120.6(2) . . ?
C15 C14 C13 132.3(2) . . ?
C22 C14 C13 107.1(2) . . ?
O1 C15 C14 125.6(2) . . ?
O1 C15 C16 120.7(2) . . ?
C14 C15 C16 113.6(2) . . ?
C21 C16 C17 117.6(2) . . ?
C21 C16 C15 121.5(2) . . ?
C17 C16 C15 120.8(2) . . ?
C18 C17 C16 121.1(3) . . ?
C18 C17 H17 119.5 . . ?
C16 C17 H17 119.5 . . ?
C17 C18 C19 119.8(3) . . ?
C17 C18 H18 120.1 . . ?
C19 C18 H18 120.1 . . ?
C20 C19 C18 120.6(3) . . ?
C20 C19 H19 119.7 . . ?
C18 C19 H19 119.7 . . ?
C19 C20 C21 119.3(3) . . ?
C19 C20 H20 120.4 . . ?
C21 C20 H20 120.4 . . ?
O2 C21 C20 115.0(2) . . ?
O2 C21 C16 123.4(2) . . ?
C20 C21 C16 121.5(2) . . ?
C23 C22 O2 125.3(2) . . ?
C23 C22 C14 110.2(2) . . ?
O2 C22 C14 124.5(2) . . ?
C22 C23 C31 107.1(2) . . ?
C22 C23 C24 142.3(2) . . ?
C31 C23 C24 110.6(2) . . ?
C25 C24 C29 120.0(2) . . ?
C25 C24 C23 133.6(2) . . ?
C29 C24 C23 106.4(2) . . ?
C24 C25 C26 118.3(3) . . ?
C24 C25 H25 120.9 . . ?
C26 C25 H25 120.9 . . ?
C27 C26 C25 121.2(2) . . ?
C27 C26 H26 119.4 . . ?
C25 C26 H26 119.4 . . ?
C26 C27 C28 120.1(2) . . ?
C26 C27 H27 120.0 . . ?
C28 C27 H27 120.0 . . ?
C29 C28 C27 118.7(2) . . ?
C29 C28 H28 120.6 . . ?
C27 C28 H28 120.6 . . ?
C28 C29 C24 121.7(2) . . ?
C28 C29 C30 127.8(2) . . ?
C24 C29 C30 110.5(2) . . ?
O3 C30 C31 131.2(2) . . ?
O3 C30 C29 124.0(2) . . ?
C31 C30 C29 104.7(2) . . ?
C23 C31 C13 109.9(2) . . ?
C23 C31 C30 107.8(2) . . ?
C13 C31 C30 142.2(2) . . ?
C21 O2 C22 116.27(19) . . ?
C13 P1 C1 109.16(12) . . ?
C13 P1 C9 110.89(12) . . ?
C1 P1 C9 109.01(13) . . ?
C13 P1 C5 110.73(11) . . ?
C1 P1 C5 107.91(12) . . ?
C9 P1 C5 109.08(12) . . ?

loop_
_geom_bond_atom_site_label_1
_geom_bond_atom_site_label_2
_geom_bond_distance
_geom_bond_site_symmetry_2
_geom_bond_publ_flag
C1 C2 1.538(3) . ?
C1 P1 1.792(3) . ?
C1 H1A 0.9900 . ?
C1 H1AB 0.9900 . ?
C2 C3 1.518(4) . ?
C2 H2A 0.9900 . ?
C2 H2AB 0.9900 . ?
C3 C4 1.518(4) . ?
C3 H3A 0.9900 . ?
C3 H3AB 0.9900 . ?
C4 H4A 0.9800 . ?
C4 H4B 0.9800 . ?
C4 H4C 0.9800 . ?
C5 C6 1.525(4) . ?
C5 P1 1.802(2) . ?
C5 H5A 0.9900 . ?
C5 H5AB 0.9900 . ?
C6 C7 1.511(4) . ?
C6 H6A 0.9900 . ?
C6 H6AB 0.9900 . ?
C7 C8 1.514(4) . ?
C7 H7A 0.9900 . ?
C7 H7AB 0.9900 . ?
C8 H8A 0.9800 . ?
C8 H8B 0.9800 . ?
C8 H8C 0.9800 . ?
C9 C10 1.516(3) . ?
C9 P1 1.798(3) . ?
C9 H9A 0.9900 . ?
C9 H9AB 0.9900 . ?
C10 C11 1.494(4) . ?
C10 H10A 0.9900 . ?
C10 H10B 0.9900 . ?
C11 C12 1.507(5) . ?
C11 H11A 0.9900 . ?
C11 H11B 0.9900 . ?
C12 H12A 0.9800 . ?
C12 H12B 0.9800 . ?
C12 H12C 0.9800 . ?
C13 C31 1.420(3) . ?
C13 C14 1.434(3) . ?
C13 P1 1.766(2) . ?
C14 C15 1.422(3) . ?
C14 C22 1.426(3) . ?
C15 O1 1.245(3) . ?
C15 C16 1.485(4) . ?
C16 C21 1.394(3) . ?
C16 C17 1.399(4) . ?
C17 C18 1.371(4) . ?
C17 H17 0.9500 . ?
C18 C19 1.394(4) . ?
C18 H18 0.9500 . ?
C19 C20 1.364(4) . ?
C19 H19 0.9500 . ?
C20 C21 1.390(4) . ?
C20 H20 0.9500 . ?
C21 O2 1.370(3) . ?
C22 C23 1.369(4) . ?
C22 O2 1.370(3) . ?
C23 C31 1.414(3) . ?
C23 C24 1.474(3) . ?
C24 C25 1.377(3) . ?
C24 C29 1.393(3) . ?
C25 C26 1.400(4) . ?
C25 H25 0.9500 . ?
C26 C27 1.383(4) . ?
C26 H26 0.9500 . ?
C27 C28 1.386(3) . ?
C27 H27 0.9500 . ?
C28 C29 1.371(4) . ?
C28 H28 0.9500 . ?
C29 C30 1.508(3) . ?
C30 O3 1.222(3) . ?
C30 C31 1.477(3) . ?
